data_2004820
loop_
_publ_author_name
'Wieczorek, M. W.'
'B\/laszczyk, J.'
'Kr\'ol, B. W.'

_publ_section_title
;
 Effects of Cation Interactions on Sugar Anion Conformation in
 Complexes of Lactobionate and Gluconate with Calcium, Sodium or
 Potassium
;
_journal_issue 5
_journal_name_full 'Acta Crystallographica Section C'
_journal_page_first 1193
_journal_page_last 1198
_journal_paper_doi 10.1107/S0108270195011930
_journal_volume 52
_journal_year 1996
_chemical_formula_moiety '2C6 H11 O7 , Ca , 5H2 O'
_chemical_formula_sum 'C12 H32 Ca O19'
_chemical_formula_weight 520.45
_space_group_IT_number 5
_symmetry_cell_setting monoclinic
_symmetry_space_group_name_Hall 'C 2y'
_symmetry_space_group_name_H-M 'C 1 2 1'
_atom_type_scat_source 'SHELXTL/PC (Sheldrick, 1991)'
_cell_angle_alpha 90
_cell_angle_beta 102.073(6)
_cell_angle_gamma 90
_cell_formula_units_Z 2
_cell_length_a 12.4263(7)
_cell_length_b 7.6563(9)
_cell_length_c 11.0940(10)
_cell_measurement_reflns_used 25
_cell_measurement_temperature 293
_cell_measurement_theta_max 29.0
_cell_measurement_theta_min 19.0
_cell_volume 1032.13(17)
_computing_cell_refinement CAD4
_computing_data_collection 'CAD-4 (Schagen, 1989)'
_computing_data_reduction 'CAD4-SDP (Frenz, 1983)'
_computing_molecular_graphics SHELXTL/PC
_computing_publication_material 'SHELXTL/PC; (Vickovic, 1988)'
_computing_structure_refinement SHELXTL/PC
_computing_structure_solution 'SHELXTL/PC (Sheldrick, 1991)'
_diffrn_measurement_device 'Enraf-Nonius CAD-4'
_diffrn_measurement_method '\w/2\q scans'
_diffrn_radiation_type CuK\a
_diffrn_radiation_wavelength 1.54184
_diffrn_reflns_av_R_equivalents 0.0118
_diffrn_reflns_limit_h_max 15
_diffrn_reflns_limit_h_min 0
_diffrn_reflns_limit_k_max 9
_diffrn_reflns_limit_k_min 0
_diffrn_reflns_limit_l_max 13
_diffrn_reflns_limit_l_min -13
_diffrn_reflns_number 1176
_diffrn_reflns_theta_max 75
_diffrn_standards_decay_% none
_diffrn_standards_interval_time 60
_diffrn_standards_number 3
_exptl_absorpt_coefficient_mu 3.49
_exptl_absorpt_correction_T_max 0.999
_exptl_absorpt_correction_T_min 0.681
_exptl_absorpt_correction_type 'empirical, \y scan (North, Phillips & Mathews, 1968; Frenz, 1983)'
_exptl_crystal_colour colourless
_exptl_crystal_density_diffrn 1.674(2)
_exptl_crystal_description plate
_exptl_crystal_size_max 0.55
_exptl_crystal_size_mid 0.43
_exptl_crystal_size_min 0.15
_refine_diff_density_max 0.226
_refine_diff_density_min -0.267
_refine_ls_extinction_method none
_refine_ls_goodness_of_fit_obs 1.765
_refine_ls_hydrogen_treatment 'H atoms: see text'
_refine_ls_number_parameters 147
_refine_ls_number_reflns 1123
_refine_ls_R_factor_obs 0.0264
_refine_ls_shift/esd_max 0.012
_refine_ls_structure_factor_coef F
_refine_ls_weighting_details 'w = 1/[\s^2^(F)+0.0005F^2^]'
_refine_ls_weighting_scheme calc
_refine_ls_wR_factor_obs 0.0425
_reflns_number_observed 1123
_reflns_number_total 1124
_reflns_observed_criterion I>3\s(I)
_cod_data_source_file ab1260.cif
_cod_data_source_block 4
_cod_depositor_comments
;
The following automatic conversions were performed:

'_refine_ls_weighting_scheme' value ' 1/[\s^2^(F)+0.0005F^2^]' was
changed to 'calc'. New tag '_refine_ls_weighting_details' was
created. The value of the new tag was set to 'w =
1/[\s^2^(F)+0.0005F^2^]'.

Automatic conversion script
Id: cif_fix_values 3143 2015-03-26 13:38:13Z robertas 
;
_cod_original_cell_volume 1032.0(10)
_cod_original_sg_symbol_H-M 'C 2'
_cod_database_code 2004820

loop_
_symmetry_equiv_pos_as_xyz
x,y,z
-x,y,-z
1/2+x,1/2+y,z
1/2-x,1/2+y,-z

loop_
_atom_site_label
_atom_site_fract_x
_atom_site_fract_y
_atom_site_fract_z
_atom_site_U_iso_or_equiv
Ca .5000 .7611 .5000 .0202(4)
O11 .13740(10) .7559(3) .3607(2) .0276(4)
O12 .31500(10) .8323(3) .4017(2) .0218(4)
O2 .38060(10) .5094(3) .45860(10) .0213(4)
O3 .3297(2) .5759(3) .19260(10) .0266(4)
O4 .25160(10) .1696(3) .3200(2) .0241(4)
O5 .21020(10) .1765(3) .0554(2) .0280(4)
O6 .3947(2) -.0202(4) .0179(2) .0336(4)
O1W .46800(10) .7295(4) .6992(2) .0327(4)
O2W .0765(2) -.0818(5) .1127(2) .0616(6)
O3W .5000 1.0723(5) .5000 .0383(7)
C1 .2393(2) .7213(4) .3820(2) .0185(4)
C2 .2722(2) .5284(4) .3845(2) .0171(4)
C3 .2677(2) .4618(4) .2535(2) .0176(4)
C4 .3158(2) .2759(4) .2566(2) .0183(4)
C5 .3189(2) .2054(4) .1285(2) .0202(4)
C6 .3831(2) .0364(4) .1376(2) .0263(4)
H2 .3743(8) .4319(8) .5226(8) ?
H3 .2854(8) .5847(8) .1134(8) ?
H4 .2769(8) .0530(8) .3323(8) ?
H5 .1589(8) .2666(8) .0395(8) ?
H6 .4186(8) .0567(8) -.0340(8) ?
H1W1 .3965(8) .7008(8) .7060(8) ?
H2W1 .5131(8) .6395(8) .7446(8) ?
H1W2 .0491(8) -.0342(8) .1786(8) ?
H2W2 .0842(8) -0.2067(8) .1299(8) ?
H1W3 .4560(8) 1.1480(8) .5367(8) ?
H21 .2182(8) .4718(8) .4232(8) ?
H31 .1906(8) .4558(8) .2136(8) ?
H41 .3921(8) .2711(8) .3015(8) ?
H51 .3603(8) .2783(8) .0862(8) ?
H61 .4564(8) .0503(8) .1885(8) ?
H62 .3450(8) -.0504(8) .1729(8) ?

loop_
_geom_angle_atom_site_label_1
_geom_angle_atom_site_label_2
_geom_angle_atom_site_label_3
_geom_angle_site_symmetry_1
_geom_angle_site_symmetry_3
_geom_angle
_geom_angle_publ_flag
O12 Ca O12 . 2_656 153.70(10) yes
O12 Ca O2 . . 66.50(10) yes
O12 Ca O2 . 2_656 139.60(10) yes
O12 Ca O1W . . 96.70(10) yes
O12 Ca O1W . 2_656 86.00(10) yes
O12 Ca O3W . . 76.80(10) yes
O12 Ca O2 2_656 . 139.60(10) yes
O12 Ca O2 2_656 2_656 66.50(10) yes
O12 Ca O1W 2_656 . 86.00(10) yes
O12 Ca O1W 2_656 2_656 96.70(10) yes
O12 Ca O3W 2_656 . 76.80(10) yes
O2 Ca O2 . 2_656 74.30(10) yes
O2 Ca O1W . . 83.00(10) yes
O2 Ca O1W . 2_656 87.50(10) yes
O2 Ca O3W . . 142.90(10) yes
O2 Ca O1W 2_656 . 87.50(10) yes
O2 Ca O1W 2_656 2_656 83.00(10) yes
O2 Ca O3W 2_656 . 142.90(10) yes
O1W Ca O1W . 2_656 168.10(10) yes
O1W Ca O3W . . 95.90(10) yes
O1W Ca O3W 2_656 . 95.90(10) yes
O11 C1 O12 . . 125.2(2) no
O11 C1 C2 . . 117.3(2) no
O12 C1 C2 . . 117.6(2) no
O2 C2 C1 . . 108.9(2) no
O2 C2 C3 . . 110.8(2) no
C1 C2 C3 . . 110.3(2) no
O3 C3 C2 . . 109.3(2) no
O3 C3 C4 . . 109.3(2) no
C2 C3 C4 . . 110.5(2) no
O4 C4 C3 . . 106.5(2) no
O4 C4 C5 . . 112.5(2) no
C3 C4 C5 . . 113.0(2) no
O5 C5 C4 . . 112.0(2) no
O5 C5 C6 . . 109.0(2) no
C4 C5 C6 . . 110.8(2) no
O6 C6 C5 . . 110.5(2) no
H2 O2 C2 . . 106.3(2) no
H3 O3 C3 . . 102.6(2) no
H4 O4 C4 . . 114.0(2) no
H5 O5 C5 . . 121.2(2) no
H6 O6 C6 . . 119.8(3) no

loop_
_geom_bond_atom_site_label_1
_geom_bond_atom_site_label_2
_geom_bond_site_symmetry_2
_geom_bond_distance
_geom_bond_publ_flag
Ca O12 . 2.3920(10) yes
Ca O12 2_656 2.3920(10) yes
Ca O2 . 2.417(2) yes
Ca O2 2_656 2.417(2) yes
Ca O1W . 2.338(2) yes
Ca O1W 2_656 2.338(2) yes
Ca O3W . 2.383(4) yes
O11 C1 . 1.267(3) no
O12 C1 . 1.253(3) no
O2 C2 . 1.431(3) no
O3 C3 . 1.425(4) no
O4 C4 . 1.424(3) no
O5 C5 . 1.440(3) no
O6 C6 . 1.433(3) no
C1 C2 . 1.531(4) no
C2 C3 . 1.530(3) no
C3 C4 . 1.541(4) no
C4 C5 . 1.528(3) no
C5 C6 . 1.512(4) no

loop_
_geom_torsion_atom_site_label_1
_geom_torsion_atom_site_label_2
_geom_torsion_atom_site_label_3
_geom_torsion_atom_site_label_4
_geom_torsion
_geom_torsion_publ_flag
O11 C1 C2 O2 -155.3(2) yes
O11 C1 C2 C3 82.9(3) yes
O12 C1 C2 O2 24.4(3) yes
O12 C1 C2 C3 -97.5(3) yes
O2 C2 C3 O3 -68.8(3) yes
O2 C2 C3 C4 51.6(3) yes
O3 C3 C2 C1 51.9(3) yes
O3 C3 C4 O4 179.1(2) yes
O3 C3 C4 C5 -56.9(3) yes
O4 C4 C3 C2 58.8(3) yes
O4 C4 C5 O5 53.5(3) yes
O4 C4 C5 C6 -68.5(3) yes
O5 C5 C4 C3 -67.2(3) yes
O5 C5 C6 O6 61.8(3) yes
O6 C6 C5 C4 -174.5(2) yes
C1 C2 C3 C4 172.2(2) yes
C2 C3 C4 C5 -177.1(2) yes
C3 C4 C5 C6 170.8(2) yes
